data_4324819
loop_
_publ_author_name
'D. Scott Bohle'
'Zhijie Chua'

_publ_section_title
;
 N-H Activation in N-Nitropropionamide: Coordination Chemistry of a
 Primary Nitroamide
;
_journal_name_full 'Inorganic Chemistry'
_journal_page_first 3135
_journal_page_last 3140
_journal_paper_doi 10.1021/ic200090u
_journal_volume 50
_journal_year 2011
_chemical_formula_sum 'C3 H6 N2 O3'
_chemical_formula_weight 118.10
_chemical_name_systematic
; 
 ? 
;
_space_group_IT_number 11
_symmetry_cell_setting monoclinic
_symmetry_space_group_name_Hall '-P 2yb'
_symmetry_space_group_name_H-M 'P 1 21/m 1'
_atom_sites_solution_hydrogens geom
_atom_sites_solution_primary direct
_atom_sites_solution_secondary difmap
_audit_creation_method SHELXL-97
_cell_angle_alpha 90.00
_cell_angle_beta 100.975(5)
_cell_angle_gamma 90.00
_cell_formula_units_Z 2
_cell_length_a 4.897(2)
_cell_length_b 5.952(3)
_cell_length_c 8.852(4)
_cell_measurement_reflns_used 1846
_cell_measurement_temperature 100(2)
_cell_measurement_theta_max 28.09
_cell_measurement_theta_min 2.34
_cell_volume 253.3(2)
_computing_cell_refinement 'Bruker SMART'
_computing_data_collection 'Bruker SMART'
_computing_data_reduction 'Bruker SAINT'
_computing_molecular_graphics 'Bruker SHELXTL'
_computing_publication_material 'Bruker SHELXTL'
_computing_structure_refinement 'SHELXL-97 (Sheldrick, 1997)'
_computing_structure_solution 'SHELXS-97 (Sheldrick, 1990)'
_diffrn_ambient_temperature 100(2)
_diffrn_measured_fraction_theta_full 0.941
_diffrn_measured_fraction_theta_max 0.941
_diffrn_measurement_device_type 'CCD area detector'
_diffrn_measurement_method 'phi and omega scans'
_diffrn_radiation_monochromator graphite
_diffrn_radiation_source 'fine-focus sealed tube'
_diffrn_radiation_type MoK\a
_diffrn_radiation_wavelength 0.71073
_diffrn_reflns_av_R_equivalents 0.0251
_diffrn_reflns_av_sigmaI/netI 0.0220
_diffrn_reflns_limit_h_max 6
_diffrn_reflns_limit_h_min -6
_diffrn_reflns_limit_k_max 7
_diffrn_reflns_limit_k_min -7
_diffrn_reflns_limit_l_max 11
_diffrn_reflns_limit_l_min -11
_diffrn_reflns_number 2199
_diffrn_reflns_theta_full 28.09
_diffrn_reflns_theta_max 28.09
_diffrn_reflns_theta_min 2.34
_exptl_absorpt_coefficient_mu 0.138
_exptl_absorpt_correction_T_max 0.986
_exptl_absorpt_correction_T_min 0.794
_exptl_absorpt_correction_type multi-scan
_exptl_absorpt_process_details 'Bruker SADABS'
_exptl_crystal_colour colourless
_exptl_crystal_density_diffrn 1.549
_exptl_crystal_density_meas ?
_exptl_crystal_description reactangular
_exptl_crystal_F_000 124
_exptl_crystal_size_max 0.50
_exptl_crystal_size_mid 0.30
_exptl_crystal_size_min 0.10
_refine_diff_density_max 0.352
_refine_diff_density_min -0.262
_refine_diff_density_rms 0.055
_refine_ls_extinction_method none
_refine_ls_goodness_of_fit_ref 1.092
_refine_ls_hydrogen_treatment constr
_refine_ls_matrix_type full
_refine_ls_number_parameters 49
_refine_ls_number_reflns 636
_refine_ls_number_restraints 0
_refine_ls_restrained_S_all 1.092
_refine_ls_R_factor_all 0.0331
_refine_ls_R_factor_gt 0.0306
_refine_ls_shift/su_max 0.000
_refine_ls_shift/su_mean 0.000
_refine_ls_structure_factor_coef Fsqd
_refine_ls_weighting_details 'calc w=1/[\s^2^(Fo^2^)+(0.0452P)^2^+0.0731P] where P=(Fo^2^+2Fc^2^)/3'
_refine_ls_weighting_scheme calc
_refine_ls_wR_factor_gt 0.0827
_refine_ls_wR_factor_ref 0.0851
_reflns_number_gt 581
_reflns_number_total 636
_reflns_threshold_expression >2sigma(I)
_cod_data_source_file ic200090u_si_002_2.cif
_cod_data_source_block zj8m
_cod_depositor_comments
;
The following automatic conversions were performed:

'_exptl_crystal_density_meas' value 'N.A.' was changed to '?' - the
value is perceived as not measured.

Automatic conversion script
Id: cif_fix_values 3008 2015-01-20 13:52:24Z robertas 
;
_cod_database_code 4324819

loop_
_symmetry_equiv_pos_as_xyz
'x, y, z'
'-x, y+1/2, -z'
'-x, -y, -z'
'x, -y-1/2, z'

loop_
_atom_site_label
_atom_site_type_symbol
_atom_site_fract_x
_atom_site_fract_y
_atom_site_fract_z
_atom_site_U_iso_or_equiv
_atom_site_adp_type
_atom_site_occupancy
_atom_site_symmetry_multiplicity
_atom_site_calc_flag
_atom_site_refinement_flags
O1 O 0.5089(2) 0.2500 0.78138(12) 0.0223(3) Uani 1 2 d S
O2 O 0.9605(2) 0.2500 0.82462(12) 0.0180(3) Uani 1 2 d S
O3 O 1.2006(2) 0.2500 1.11906(12) 0.0165(3) Uani 1 2 d S
N1 N 0.7305(2) 0.2500 1.02099(14) 0.0149(3) Uani 1 2 d S
H1A H 0.5698 0.2500 1.0467 0.018 Uiso 1 2 calc SR
N2 N 0.7372(2) 0.2500 0.86518(13) 0.0139(3) Uani 1 2 d S
C1 C 0.9634(3) 0.2500 1.13948(15) 0.0126(3) Uani 1 2 d S
C2 C 0.8819(3) 0.2500 1.29542(16) 0.0155(3) Uani 1 2 d S
H2A H 0.7698 0.1182 1.3047 0.019 Uiso 0.50 1 calc PR
H2B H 0.7698 0.3818 1.3047 0.019 Uiso 0.50 1 calc PR
C3 C 1.1349(3) 0.2500 1.42495(16) 0.0201(3) Uani 1 2 d S
H3D H 1.0754 0.2500 1.5222 0.030 Uiso 1 2 calc SR
H3A H 1.2446 0.3817 1.4172 0.030 Uiso 0.50 1 calc PR
H3B H 1.2446 0.1183 1.4172 0.030 Uiso 0.50 1 calc PR

loop_
_atom_site_aniso_label
_atom_site_aniso_U_11
_atom_site_aniso_U_22
_atom_site_aniso_U_33
_atom_site_aniso_U_23
_atom_site_aniso_U_13
_atom_site_aniso_U_12
O1 0.0128(5) 0.0341(7) 0.0186(6) 0.000 -0.0010(4) 0.000
O2 0.0140(5) 0.0232(6) 0.0185(5) 0.000 0.0071(4) 0.000
O3 0.0116(5) 0.0190(5) 0.0192(5) 0.000 0.0037(4) 0.000
N1 0.0109(6) 0.0205(6) 0.0144(6) 0.000 0.0050(4) 0.000
N2 0.0133(6) 0.0125(6) 0.0161(6) 0.000 0.0033(4) 0.000
C1 0.0132(6) 0.0089(6) 0.0158(7) 0.000 0.0032(5) 0.000
C2 0.0147(6) 0.0172(7) 0.0153(7) 0.000 0.0045(5) 0.000
C3 0.0191(7) 0.0251(8) 0.0157(7) 0.000 0.0022(5) 0.000

loop_
_atom_type_symbol
_atom_type_description
_atom_type_scat_dispersion_real
_atom_type_scat_dispersion_imag
_atom_type_scat_source
C C 0.0033 0.0016 'International Tables Vol C Tables 4.2.6.8 and 6.1.1.4'
H H 0.0000 0.0000 'International Tables Vol C Tables 4.2.6.8 and 6.1.1.4'
N N 0.0061 0.0033 'International Tables Vol C Tables 4.2.6.8 and 6.1.1.4'
O O 0.0106 0.0060 'International Tables Vol C Tables 4.2.6.8 and 6.1.1.4'

loop_
_geom_angle_atom_site_label_1
_geom_angle_atom_site_label_2
_geom_angle_atom_site_label_3
_geom_angle
N2 N1 C1 125.27(12)
N2 N1 H1A 117.4
C1 N1 H1A 117.4
O2 N2 O1 126.42(12)
O2 N2 N1 119.18(11)
O1 N2 N1 114.40(11)
O3 C1 N1 123.99(13)
O3 C1 C2 124.47(12)
N1 C1 C2 111.54(12)
C1 C2 C3 111.77(12)
C1 C2 H2A 109.3
C3 C2 H2A 109.3
C1 C2 H2B 109.3
C3 C2 H2B 109.3
H2A C2 H2B 107.9
C2 C3 H3D 109.5
C2 C3 H3A 109.5
H3D C3 H3A 109.5
C2 C3 H3B 109.5
H3D C3 H3B 109.5
H3A C3 H3B 109.5

loop_
_geom_bond_atom_site_label_1
_geom_bond_atom_site_label_2
_geom_bond_distance
O1 N2 1.2183(16)
O2 N2 1.2141(16)
O3 C1 1.2089(17)
N1 N2 1.3858(18)
N1 C1 1.3949(19)
N1 H1A 0.8600
C1 C2 1.508(2)
C2 C3 1.519(2)
C2 H2A 0.9700
C2 H2B 0.9700
C3 H3D 0.9600
C3 H3A 0.9600
C3 H3B 0.9600

loop_
_geom_torsion_atom_site_label_1
_geom_torsion_atom_site_label_2
_geom_torsion_atom_site_label_3
_geom_torsion_atom_site_label_4
_geom_torsion
C1 N1 N2 O2 0.0
C1 N1 N2 O1 180.0
N2 N1 C1 O3 0.000(1)
N2 N1 C1 C2 180.0
O3 C1 C2 C3 0.000(1)
N1 C1 C2 C3 180.0
